data_2222814
loop_
_publ_author_name
'Song, Li'
'Chai, Wenxiang'
'Lan, Junwei'

_publ_section_title
;
 <i>N</i>,<i>N</i>'-<i>p</i>-Phenylenediisonicotinamide monohydrate
;
_journal_coeditor_code NG2603
_journal_issue 8
_journal_name_full 'Acta Crystallographica Section E'
_journal_page_first o1749
_journal_paper_doi 10.1107/S1600536809024684
_journal_volume 65
_journal_year 2009
_chemical_formula_iupac 'C18 H14 N4 O2, H2 O'
_chemical_formula_moiety 'C18 H14 N4 O2, H2 O'
_chemical_formula_sum 'C18 H16 N4 O3'
_chemical_formula_weight 336.35
_chemical_name_systematic
;
<i>N</i>,<i>N</i>'-<i>p</i>-Phenylenediisonicotinamide monohydrate
;
_space_group_IT_number 2
_symmetry_cell_setting triclinic
_symmetry_space_group_name_Hall '-P 1'
_symmetry_space_group_name_H-M 'P -1'
_atom_sites_solution_hydrogens geom
_atom_sites_solution_primary direct
_atom_sites_solution_secondary difmap
_audit_creation_method SHELXL97
_cell_angle_alpha 95.98(3)
_cell_angle_beta 106.36(3)
_cell_angle_gamma 94.68(3)
_cell_formula_units_Z 2
_cell_length_a 6.9936(14)
_cell_length_b 10.852(2)
_cell_length_c 11.285(2)
_cell_measurement_temperature 296(2)
_cell_measurement_theta_max 27.48
_cell_measurement_theta_min 3.06
_cell_volume 811.8(3)
_computing_cell_refinement 'PROCESS-AUTO (Rigaku, 1998)'
_computing_data_collection 'PROCESS-AUTO (Rigaku, 1998)'
_computing_data_reduction 'CrystalStructure (Rigaku/MSC, 2004)'
_computing_molecular_graphics 'SHELXTL (Sheldrick, 2008)'
_computing_publication_material 'SHELXTL (Sheldrick, 2008)'
_computing_structure_refinement 'SHELXL97 (Sheldrick, 2008)'
_computing_structure_solution 'SHELXS97 (Sheldrick, 2008)'
_diffrn_ambient_temperature 296(2)
_diffrn_measured_fraction_theta_full 0.990
_diffrn_measured_fraction_theta_max 0.990
_diffrn_measurement_device_type 'Rigaku R-AXIS RAPID'
_diffrn_measurement_method \w
_diffrn_radiation_monochromator 'Graphite Monochromator'
_diffrn_radiation_source 'fine-focus sealed tube'
_diffrn_radiation_type MoK\a
_diffrn_radiation_wavelength 0.71073
_diffrn_reflns_av_R_equivalents 0.0394
_diffrn_reflns_av_sigmaI/netI 0.0578
_diffrn_reflns_limit_h_max 8
_diffrn_reflns_limit_h_min -9
_diffrn_reflns_limit_k_max 13
_diffrn_reflns_limit_k_min -14
_diffrn_reflns_limit_l_max 14
_diffrn_reflns_limit_l_min -14
_diffrn_reflns_number 7994
_diffrn_reflns_theta_full 27.48
_diffrn_reflns_theta_max 27.48
_diffrn_reflns_theta_min 3.06
_exptl_absorpt_coefficient_mu 0.097
_exptl_absorpt_correction_T_max 0.987
_exptl_absorpt_correction_T_min 0.976
_exptl_absorpt_correction_type multi-scan
_exptl_absorpt_process_details '(CrystalStructure; Rigaku/MSC, 2004)'
_exptl_crystal_colour colorless
_exptl_crystal_density_diffrn 1.376
_exptl_crystal_density_method 'not measured'
_exptl_crystal_description block
_exptl_crystal_F_000 352
_exptl_crystal_size_max 0.32
_exptl_crystal_size_mid 0.21
_exptl_crystal_size_min 0.13
_refine_diff_density_max 0.243
_refine_diff_density_min -0.203
_refine_ls_extinction_coef 0.014(3)
_refine_ls_extinction_expression Fc^*^=kFc[1+0.001xFc^2^\l^3^/sin(2\q)]^-1/4^
_refine_ls_extinction_method 'SHELXL97 (Sheldrick, 2008)'
_refine_ls_goodness_of_fit_ref 1.098
_refine_ls_hydrogen_treatment mixed
_refine_ls_matrix_type full
_refine_ls_number_parameters 235
_refine_ls_number_reflns 3671
_refine_ls_number_restraints 0
_refine_ls_restrained_S_all 1.098
_refine_ls_R_factor_all 0.1256
_refine_ls_R_factor_gt 0.0496
_refine_ls_shift/su_max 0.000
_refine_ls_shift/su_mean 0.000
_refine_ls_structure_factor_coef Fsqd
_refine_ls_weighting_details 'calc w=1/[\s^2^(Fo^2^)+(0.0641P)^2^+0.0836P] where P=(Fo^2^+2Fc^2^)/3'
_refine_ls_weighting_scheme calc
_refine_ls_wR_factor_gt 0.1085
_refine_ls_wR_factor_ref 0.1629
_reflns_number_gt 1782
_reflns_number_total 3671
_reflns_threshold_expression I>2\s(I)
_cod_data_source_file ng2603.cif
_cod_data_source_block I
_cod_depositor_comments
;
The following automatic conversions were performed:
'_symmetry_cell_setting' value 'Triclinic' changed to 'triclinic'
according to '/home/saulius/struct/CIF-dictionaries/cif_core.dic'
dictionary named 'cif_core.dic' version 2.4.1 from
2010-06-29.

'_exptl_absorpt_correction_type' value 'Multi-scan' changed
to 'multi-scan' according to
'/home/saulius/struct/CIF-dictionaries/cif_core.dic' dictionary named
'cif_core.dic' version 2.4.1 from 2010-06-29.

Automatic conversion script
Id: cif_fix_enum 1527 2010-12-29 10:47:43Z saulius 

The following automatic conversions were performed:

'_symmetry_cell_setting' value 'Triclinic' changed to 'triclinic'
according to /home/saulius/struct/CIF-dictionaries/cif_core.dic
dictionary named 'cif_core.dic' version 2.4.1 from
2010-06-29.

'_exptl_absorpt_correction_type' value 'Multi-scan'
changed to 'multi-scan' according to
/home/saulius/struct/CIF-dictionaries/cif_core.dic dictionary named
'cif_core.dic' version 2.4.1 from 2010-06-29.

Automatic conversion script
Id: cif_fix_values 1715 2011-07-08 13:25:40Z adriana 
;
_cod_database_code 2222814
_cod_database_fobs_code 2222814

loop_
_symmetry_equiv_pos_as_xyz
'x, y, z'
'-x, -y, -z'

loop_
_atom_site_type_symbol
_atom_site_label
_atom_site_fract_x
_atom_site_fract_y
_atom_site_fract_z
_atom_site_U_iso_or_equiv
_atom_site_adp_type
_atom_site_calc_flag
_atom_site_refinement_flags
_atom_site_occupancy
_atom_site_disorder_assembly
_atom_site_disorder_group
O O1 0.5143(3) 0.75658(16) 0.44339(18) 0.0695(6) Uani d . 1 . .
N N1 0.3107(4) 0.4128(2) 0.0888(2) 0.0784(8) Uani d . 1 . .
C C1 0.2062(5) 0.4882(3) 0.1391(3) 0.0791(9) Uani d . 1 . .
H H1 0.0645 0.4691 0.1150 0.095 Uiso calc R 1 . .
O O2 0.1628(3) 0.77553(17) 0.78063(19) 0.0773(6) Uani d . 1 . .
N N2 0.7556(3) 0.79239(16) 0.34696(18) 0.0511(5) Uani d . 1 . .
H H2A 0.7946 0.7654 0.2822 0.061 Uiso calc R 1 . .
C C2 0.2908(4) 0.5924(2) 0.2241(3) 0.0667(7) Uani d . 1 . .
H H2 0.2090 0.6436 0.2569 0.080 Uiso calc R 1 . .
O O3 0.1253(3) 0.2348(2) -0.12516(19) 0.0774(7) Uani d . 1 . .
N N3 0.7983(4) 1.0595(2) 0.8737(2) 0.0693(7) Uani d . 1 . .
C C3 0.4971(4) 0.6211(2) 0.2608(2) 0.0507(6) Uani d . 1 . .
N N4 0.2782(3) 0.70930(17) 0.61858(19) 0.0545(5) Uani d . 1 . .
H H4A 0.3716 0.7266 0.5825 0.065 Uiso calc R 1 . .
C C4 0.6076(4) 0.5436(2) 0.2091(2) 0.0557(7) Uani d . 1 . .
H H4 0.7495 0.5607 0.2313 0.067 Uiso calc R 1 . .
C C5 0.5096(5) 0.4414(2) 0.1251(3) 0.0680(8) Uani d . 1 . .
H H5 0.5877 0.3882 0.0911 0.082 Uiso calc R 1 . .
C C6 0.5894(4) 0.7301(2) 0.3589(2) 0.0522(6) Uani d . 1 . .
C C7 0.8750(3) 0.89703(19) 0.4275(2) 0.0458(6) Uani d . 1 . .
C C8 0.8041(4) 0.9772(2) 0.5031(2) 0.0558(7) Uani d . 1 . .
H H8 0.6698 0.9625 0.5058 0.067 Uiso calc R 1 . .
C C9 1.0706(4) 0.9205(2) 0.4249(2) 0.0556(6) Uani d . 1 . .
H H9 1.1201 0.8653 0.3725 0.067 Uiso calc R 1 . .
C C10 0.6170(4) 1.0792(2) 0.8812(3) 0.0671(8) Uani d . 1 . .
H H10 0.6015 1.1572 0.9219 0.081 Uiso calc R 1 . .
C C11 0.4505(4) 0.9927(2) 0.8333(2) 0.0582(7) Uani d . 1 . .
H H11 0.3243 1.0105 0.8426 0.070 Uiso calc R 1 . .
C C12 0.4690(4) 0.8799(2) 0.7717(2) 0.0517(6) Uani d . 1 . .
C C13 0.6558(4) 0.8578(2) 0.7638(3) 0.0612(7) Uani d . 1 . .
H H13 0.6748 0.7810 0.7224 0.073 Uiso calc R 1 . .
C C14 0.8155(4) 0.9488(3) 0.8169(3) 0.0712(8) Uani d . 1 . .
H H14 0.9447 0.9316 0.8128 0.085 Uiso calc R 1 . .
C C15 0.2873(4) 0.7842(2) 0.7236(3) 0.0558(6) Uani d . 1 . .
H H15 0.173(6) 0.289(3) -0.050(4) 0.135(14) Uiso d . 1 . .
C C16 0.1331(3) 0.6052(2) 0.5602(2) 0.0483(6) Uani d . 1 . .
H H16 0.026(6) 0.191(4) -0.110(4) 0.130(14) Uiso d . 1 . .
C C17 -0.0548(4) 0.5897(2) 0.5761(2) 0.0569(7) Uani d . 1 . .
H H17 -0.0939 0.6510 0.6283 0.068 Uiso calc R 1 . .
C C18 0.1870(4) 0.5146(2) 0.4836(2) 0.0563(7) Uani d . 1 . .
H H18 0.3165 0.5244 0.4720 0.068 Uiso calc R 1 . .

loop_
_atom_site_aniso_label
_atom_site_aniso_U_11
_atom_site_aniso_U_22
_atom_site_aniso_U_33
_atom_site_aniso_U_12
_atom_site_aniso_U_13
_atom_site_aniso_U_23
O1 0.0723(13) 0.0736(12) 0.0619(12) -0.0209(9) 0.0365(11) -0.0191(9)
N1 0.101(2) 0.0679(15) 0.0548(16) -0.0267(14) 0.0189(15) -0.0060(12)
C1 0.070(2) 0.091(2) 0.0567(19) -0.0302(16) 0.0055(16) -0.0115(16)
O2 0.0662(13) 0.0869(13) 0.0788(15) -0.0163(10) 0.0395(11) -0.0206(10)
N2 0.0530(12) 0.0506(11) 0.0433(12) -0.0092(9) 0.0136(9) -0.0091(8)
C2 0.0580(17) 0.0734(17) 0.0593(18) -0.0111(13) 0.0120(14) -0.0043(14)
O3 0.0852(15) 0.0810(13) 0.0592(13) -0.0318(11) 0.0332(12) -0.0226(10)
N3 0.0677(16) 0.0679(14) 0.0659(16) -0.0140(11) 0.0201(13) -0.0044(12)
C3 0.0562(16) 0.0519(13) 0.0396(14) -0.0060(11) 0.0122(12) 0.0012(10)
N4 0.0539(13) 0.0534(11) 0.0528(13) -0.0095(9) 0.0181(10) -0.0038(9)
C4 0.0661(17) 0.0486(13) 0.0466(15) -0.0039(11) 0.0126(13) -0.0002(11)
C5 0.094(2) 0.0542(15) 0.0542(17) -0.0023(14) 0.0240(16) 0.0021(12)
C6 0.0523(15) 0.0524(14) 0.0472(15) -0.0070(11) 0.0130(12) 0.0000(11)
C7 0.0471(14) 0.0471(12) 0.0387(13) -0.0033(10) 0.0110(11) -0.0035(10)
C8 0.0473(14) 0.0605(14) 0.0546(16) -0.0063(11) 0.0176(12) -0.0122(12)
C9 0.0536(15) 0.0536(13) 0.0558(16) -0.0037(11) 0.0198(13) -0.0126(11)
C10 0.071(2) 0.0572(15) 0.0680(19) -0.0055(13) 0.0215(16) -0.0059(13)
C11 0.0575(16) 0.0543(14) 0.0620(17) 0.0015(11) 0.0206(14) -0.0006(12)
C12 0.0530(16) 0.0498(13) 0.0489(15) -0.0001(10) 0.0123(12) 0.0032(11)
C13 0.0532(16) 0.0585(15) 0.0693(19) -0.0023(12) 0.0219(14) -0.0072(13)
C14 0.0575(18) 0.0773(18) 0.075(2) -0.0038(14) 0.0213(15) -0.0022(15)
C15 0.0544(16) 0.0547(14) 0.0558(17) -0.0018(11) 0.0171(13) -0.0006(12)
C16 0.0444(14) 0.0488(13) 0.0488(15) -0.0018(10) 0.0121(11) 0.0030(11)
C17 0.0500(15) 0.0582(14) 0.0600(17) -0.0005(11) 0.0188(13) -0.0058(12)
C18 0.0470(15) 0.0604(15) 0.0599(17) -0.0030(11) 0.0194(13) -0.0031(12)

loop_
_atom_type_symbol
_atom_type_description
_atom_type_scat_dispersion_real
_atom_type_scat_dispersion_imag
_atom_type_scat_source
C C 0.0033 0.0016 'International Tables Vol C Tables 4.2.6.8 and 6.1.1.4'
H H 0.0000 0.0000 'International Tables Vol C Tables 4.2.6.8 and 6.1.1.4'
N N 0.0061 0.0033 'International Tables Vol C Tables 4.2.6.8 and 6.1.1.4'
O O 0.0106 0.0060 'International Tables Vol C Tables 4.2.6.8 and 6.1.1.4'

loop_
_geom_angle_atom_site_label_1
_geom_angle_atom_site_label_2
_geom_angle_atom_site_label_3
_geom_angle_site_symmetry_1
_geom_angle_site_symmetry_3
_geom_angle
_geom_angle_publ_flag
C1 N1 C5 . . 116.7(2) ?
N1 C1 C2 . . 124.0(3) ?
N1 C1 H1 . . 118.0 ?
C2 C1 H1 . . 118.0 ?
C6 N2 C7 . . 127.0(2) ?
C6 N2 H2A . . 116.5 ?
C7 N2 H2A . . 116.5 ?
C1 C2 C3 . . 118.8(3) ?
C1 C2 H2 . . 120.6 ?
C3 C2 H2 . . 120.6 ?
H15 O3 H16 . . 100(3) ?
C10 N3 C14 . . 116.8(2) ?
C4 C3 C2 . . 117.9(2) ?
C4 C3 C6 . . 123.4(2) ?
C2 C3 C6 . . 118.6(2) ?
C15 N4 C16 . . 126.6(2) ?
C15 N4 H4A . . 116.7 ?
C16 N4 H4A . . 116.7 ?
C5 C4 C3 . . 119.1(3) ?
C5 C4 H4 . . 120.5 ?
C3 C4 H4 . . 120.5 ?
N1 C5 C4 . . 123.5(3) ?
N1 C5 H5 . . 118.2 ?
C4 C5 H5 . . 118.2 ?
O1 C6 N2 . . 124.6(2) ?
O1 C6 C3 . . 120.3(2) ?
N2 C6 C3 . . 115.1(2) ?
C8 C7 C9 . . 119.1(2) ?
C8 C7 N2 . . 123.6(2) ?
C9 C7 N2 . . 117.2(2) ?
C7 C8 C9 . 2_776 119.6(2) ?
C7 C8 H8 . . 120.2 ?
C9 C8 H8 2_776 . 120.2 ?
C7 C9 C8 . 2_776 121.2(2) ?
C7 C9 H9 . . 119.4 ?
C8 C9 H9 2_776 . 119.4 ?
N3 C10 C11 . . 123.5(2) ?
N3 C10 H10 . . 118.2 ?
C11 C10 H10 . . 118.2 ?
C10 C11 C12 . . 119.2(2) ?
C10 C11 H11 . . 120.4 ?
C12 C11 H11 . . 120.4 ?
C13 C12 C11 . . 118.0(2) ?
C13 C12 C15 . . 123.2(2) ?
C11 C12 C15 . . 118.7(2) ?
C12 C13 C14 . . 119.0(2) ?
C12 C13 H13 . . 120.5 ?
C14 C13 H13 . . 120.5 ?
N3 C14 C13 . . 123.5(3) ?
N3 C14 H14 . . 118.3 ?
C13 C14 H14 . . 118.3 ?
O2 C15 N4 . . 124.2(2) ?
O2 C15 C12 . . 120.4(2) ?
N4 C15 C12 . . 115.4(2) ?
C17 C16 C18 . . 118.9(2) ?
C17 C16 N4 . . 123.8(2) ?
C18 C16 N4 . . 117.3(2) ?
C16 C17 C18 . 2_566 120.2(2) ?
C16 C17 H17 . . 119.9 ?
C18 C17 H17 2_566 . 119.9 ?
C17 C18 C16 2_566 . 120.8(2) ?
C17 C18 H18 2_566 . 119.6 ?
C16 C18 H18 . . 119.6 ?

loop_
_geom_bond_atom_site_label_1
_geom_bond_atom_site_label_2
_geom_bond_site_symmetry_2
_geom_bond_distance
_geom_bond_publ_flag
O1 C6 . 1.232(3) ?
N1 C1 . 1.327(4) ?
N1 C5 . 1.335(4) ?
C1 C2 . 1.375(4) ?
C1 H1 . 0.9500 ?
O2 C15 . 1.223(3) ?
N2 C6 . 1.343(3) ?
N2 C7 . 1.420(3) ?
N2 H2A . 0.8800 ?
C2 C3 . 1.383(3) ?
C2 H2 . 0.9500 ?
O3 H15 . 0.94(4) ?
O3 H16 . 0.87(4) ?
N3 C10 . 1.327(3) ?
N3 C14 . 1.333(3) ?
C3 C4 . 1.379(3) ?
C3 C6 . 1.498(3) ?
N4 C15 . 1.348(3) ?
N4 C16 . 1.422(3) ?
N4 H4A . 0.8800 ?
C4 C5 . 1.375(3) ?
C4 H4 . 0.9500 ?
C5 H5 . 0.9500 ?
C7 C8 . 1.372(3) ?
C7 C9 . 1.380(3) ?
C8 C9 2_776 1.383(3) ?
C8 H8 . 0.9500 ?
C9 C8 2_776 1.383(3) ?
C9 H9 . 0.9500 ?
C10 C11 . 1.375(3) ?
C10 H10 . 0.9500 ?
C11 C12 . 1.377(3) ?
C11 H11 . 0.9500 ?
C12 C13 . 1.373(3) ?
C12 C15 . 1.506(3) ?
C13 C14 . 1.378(4) ?
C13 H13 . 0.9500 ?
C14 H14 . 0.9500 ?
C16 C17 . 1.375(3) ?
C16 C18 . 1.387(3) ?
C17 C18 2_566 1.382(3) ?
C17 H17 . 0.9500 ?
C18 C17 2_566 1.382(3) ?
C18 H18 . 0.9500 ?

loop_
_geom_hbond_atom_site_label_D
_geom_hbond_atom_site_label_H
_geom_hbond_atom_site_label_A
_geom_hbond_site_symmetry_A
_geom_hbond_distance_DH
_geom_hbond_distance_HA
_geom_hbond_distance_DA
_geom_hbond_angle_DHA
N2 H2A O3 2_665 0.88 2.00 2.847(3) 160.2
N4 H4A O1 . 0.88 2.12 2.968(3) 161.3
O3 H15 N1 . 0.94(4) 1.92(4) 2.845(3) 168(3)
O3 H16 N3 1_444 0.87(4) 2.01(4) 2.849(3) 162(4)
